data_7125967
loop_
_publ_author_name
'Pramanik, Subhamay'
'Day, Victor W.'
'Bowman-James, Kristin'

_publ_section_title
;
 Supramolecular traps for highly phosphorylated inositol sources of
 phosphorus.
;
_journal_issue 22
_journal_name_full 'Chemical communications (Cambridge, England)'
_journal_page_first 3269
_journal_page_last 3272
_journal_paper_doi 10.1039/c9cc09321d
_journal_volume 56
_journal_year 2020
_chemical_formula_sum 'C36 H56 N12 O10'
_chemical_formula_weight 816.92
_space_group_crystal_system triclinic
_space_group_IT_number 2
_space_group_name_Hall '-P 1'
_space_group_name_H-M_alt 'P -1'
_atom_sites_solution_hydrogens difmap
_audit_creation_method SHELXL-2017/1
_audit_update_record
;
2019-08-14 deposited with the CCDC.	2020-02-10 downloaded from the CCDC.
;
_cell_angle_alpha 75.5241(12)
_cell_angle_beta 85.8338(13)
_cell_angle_gamma 71.3608(13)
_cell_formula_units_Z 2
_cell_length_a 10.6732(6)
_cell_length_b 12.9990(8)
_cell_length_c 16.3255(10)
_cell_measurement_reflns_used 9946
_cell_measurement_temperature 200(2)
_cell_measurement_theta_max 68.07
_cell_measurement_theta_min 4.07
_cell_volume 2078.0(2)
_computing_cell_refinement 'Bruker SAINT'
_computing_data_collection 'Bruker APEX2'
_computing_data_reduction 'Bruker SAINT'
_computing_molecular_graphics 'Bruker SHELXTL'
_computing_publication_material 'Bruker SHELXTL'
_computing_structure_refinement 'SHELXL-2017/1 (Sheldrick, 2017)'
_computing_structure_solution 'SHELXS-97 (Sheldrick 2008)'
_diffrn_ambient_temperature 200(2)
_diffrn_measured_fraction_theta_full 0.978
_diffrn_measured_fraction_theta_max 0.953
_diffrn_measurement_device_type 'Bruker Platinum 135 CCD'
_diffrn_measurement_method '\f and \w scans'
_diffrn_radiation_type CuK\a
_diffrn_radiation_wavelength 1.54178
_diffrn_reflns_av_R_equivalents 0.0368
_diffrn_reflns_av_unetI/netI 0.0357
_diffrn_reflns_Laue_measured_fraction_full 0.978
_diffrn_reflns_Laue_measured_fraction_max 0.953
_diffrn_reflns_limit_h_max 12
_diffrn_reflns_limit_h_min -10
_diffrn_reflns_limit_k_max 15
_diffrn_reflns_limit_k_min -14
_diffrn_reflns_limit_l_max 18
_diffrn_reflns_limit_l_min -19
_diffrn_reflns_number 27929
_diffrn_reflns_point_group_measured_fraction_full 0.978
_diffrn_reflns_point_group_measured_fraction_max 0.953
_diffrn_reflns_theta_full 66.000
_diffrn_reflns_theta_max 68.200
_diffrn_reflns_theta_min 2.795
_diffrn_source 'Bruker MicroStar microfocus rotating anode'
_exptl_absorpt_coefficient_mu 0.807
_exptl_absorpt_correction_T_max 1.000
_exptl_absorpt_correction_T_min 0.828
_exptl_absorpt_correction_type multi-scan
_exptl_crystal_colour colourless
_exptl_crystal_density_diffrn 1.306
_exptl_crystal_description Rhombus
_exptl_crystal_F_000 872
_exptl_crystal_size_max 0.220
_exptl_crystal_size_mid 0.200
_exptl_crystal_size_min 0.100
_refine_diff_density_max 0.382
_refine_diff_density_min -0.181
_refine_diff_density_rms 0.036
_refine_ls_extinction_coef 0.0029(3)
_refine_ls_extinction_expression Fc^*^=kFc[1+0.001xFc^2^\l^3^/sin(2\q)]^-1/4^
_refine_ls_extinction_method 'SHELXL-2017/1 (Sheldrick 2017)'
_refine_ls_goodness_of_fit_ref 1.021
_refine_ls_hydrogen_treatment refall
_refine_ls_matrix_type full
_refine_ls_number_parameters 748
_refine_ls_number_reflns 7252
_refine_ls_number_restraints 0
_refine_ls_restrained_S_all 1.021
_refine_ls_R_factor_all 0.0370
_refine_ls_R_factor_gt 0.0354
_refine_ls_shift/su_max 0.000
_refine_ls_shift/su_mean 0.000
_refine_ls_structure_factor_coef Fsqd
_refine_ls_weighting_details 'w=1/[\s^2^(Fo^2^)+(0.0466P)^2^+0.5316P] where P=(Fo^2^+2Fc^2^)/3'
_refine_ls_weighting_scheme calc
_refine_ls_wR_factor_gt 0.0927
_refine_ls_wR_factor_ref 0.0943
_reflns_Friedel_coverage 0.000
_reflns_number_gt 6844
_reflns_number_total 7252
_reflns_threshold_expression 'I > 2\s(I)'
_cod_data_source_file c9cc09321d2.cif
_cod_data_source_block v34d
_cod_depositor_comments 'Adding full bibliography for 7125965--7125967.cif.'
_cod_database_code 7125967
_shelx_shelxl_version_number 2017/1
_shelx_space_group_comment
; 
The symmetry employed for this shelxl refinement is uniquely defined 
by the following loop, which should always be used as a source of 
symmetry information in preference to the above space-group names. 
They are only intended as comments. 
;
_shelx_estimated_absorpt_t_min 0.842
_shelx_estimated_absorpt_t_max 0.924

loop_
_space_group_symop_operation_xyz
'x, y, z'
'-x, -y, -z'

loop_
_atom_site_label
_atom_site_type_symbol
_atom_site_fract_x
_atom_site_fract_y
_atom_site_fract_z
_atom_site_U_iso_or_equiv
_atom_site_adp_type
_atom_site_occupancy
_atom_site_site_symmetry_order
_atom_site_calc_flag
O1 O -0.12012(9) 0.25472(8) 0.28370(6) 0.0445(2) Uani 1 1 d
O2 O 0.22155(10) 0.44574(8) 0.53526(5) 0.0418(2) Uani 1 1 d
O3 O 0.52181(10) 0.18854(9) 0.60070(6) 0.0511(3) Uani 1 1 d
O4 O 0.12542(10) -0.02457(9) 0.40683(7) 0.0480(2) Uani 1 1 d
O5 O 0.42311(9) -0.01294(8) -0.11189(6) 0.0445(2) Uani 1 1 d
O6 O -0.13518(8) 0.46258(7) -0.21763(5) 0.0384(2) Uani 1 1 d
N1 N -0.19529(10) 0.49265(9) 0.02291(6) 0.0337(2) Uani 1 1 d
C2 C -0.15794(14) 0.48305(12) 0.10955(8) 0.0409(3) Uani 1 1 d
H2A H -0.2300(17) 0.4719(14) 0.1501(11) 0.052(4) Uiso 1 1 d
H2B H -0.1433(17) 0.5576(16) 0.1090(11) 0.061(5) Uiso 1 1 d
C3 C -0.03191(13) 0.38737(13) 0.13886(8) 0.0396(3) Uani 1 1 d
H3A H -0.0380(15) 0.3177(14) 0.1305(10) 0.043(4) Uiso 1 1 d
H3B H 0.0420(17) 0.4060(14) 0.1056(11) 0.050(4) Uiso 1 1 d
N4 N -0.00291(11) 0.37368(10) 0.22752(7) 0.0370(2) Uani 1 1 d
H4N H 0.0408(16) 0.4132(13) 0.2386(10) 0.043(4) Uiso 1 1 d
C5 C -0.05013(11) 0.31113(10) 0.29178(8) 0.0335(3) Uani 1 1 d
C6 C -0.01183(11) 0.31059(9) 0.37888(8) 0.0294(2) Uani 1 1 d
N7 N 0.06199(9) 0.37495(8) 0.38392(6) 0.0281(2) Uani 1 1 d
C8 C -0.05126(11) 0.24379(10) 0.44939(8) 0.0336(3) Uani 1 1 d
H8A H -0.1013(16) 0.2005(13) 0.4416(10) 0.045(4) Uiso 1 1 d
C9 C -0.01183(12) 0.24161(10) 0.52856(8) 0.0336(3) Uani 1 1 d
H9A H -0.0336(14) 0.1932(12) 0.5783(9) 0.037(4) Uiso 1 1 d
C10 C 0.06450(11) 0.30752(10) 0.53484(8) 0.0310(3) Uani 1 1 d
H10A H 0.0953(15) 0.3090(13) 0.5893(10) 0.043(4) Uiso 1 1 d
C11 C 0.09835(10) 0.37322(9) 0.46103(7) 0.0266(2) Uani 1 1 d
C12 C 0.18025(11) 0.44674(10) 0.46672(7) 0.0282(2) Uani 1 1 d
N13 N 0.20119(9) 0.51142(8) 0.39284(6) 0.0284(2) Uani 1 1 d
H13N H 0.1704(13) 0.5067(11) 0.3498(9) 0.029(3) Uiso 1 1 d
C14 C 0.27993(12) 0.58552(11) 0.38525(8) 0.0336(3) Uani 1 1 d
H14A H 0.3109(14) 0.5764(12) 0.4401(10) 0.035(3) Uiso 1 1 d
H14B H 0.2239(16) 0.6650(14) 0.3657(10) 0.045(4) Uiso 1 1 d
C15 C 0.39073(13) 0.56548(11) 0.32159(9) 0.0373(3) Uani 1 1 d
H15A H 0.3513(15) 0.5886(13) 0.2617(10) 0.046(4) Uiso 1 1 d
H15B H 0.4473(15) 0.6138(13) 0.3266(10) 0.046(4) Uiso 1 1 d
N16 N 0.47370(9) 0.44848(9) 0.33287(6) 0.0332(2) Uani 1 1 d
C17 C 0.54196(13) 0.40519(11) 0.41540(9) 0.0372(3) Uani 1 1 d
H17A H 0.4746(15) 0.4274(12) 0.4594(9) 0.039(4) Uiso 1 1 d
H17B H 0.6146(15) 0.4394(13) 0.4153(9) 0.043(4) Uiso 1 1 d
C18 C 0.60267(12) 0.27888(12) 0.43844(10) 0.0396(3) Uani 1 1 d
H18A H 0.6576(16) 0.2515(13) 0.3932(10) 0.046(4) Uiso 1 1 d
H18B H 0.6556(16) 0.2566(13) 0.4897(10) 0.045(4) Uiso 1 1 d
N19 N 0.50566(10) 0.21958(9) 0.45841(7) 0.0348(2) Uani 1 1 d
H19N H 0.4703(15) 0.2086(13) 0.4186(10) 0.039(4) Uiso 1 1 d
C20 C 0.47673(11) 0.17636(10) 0.53795(8) 0.0341(3) Uani 1 1 d
C21 C 0.38275(11) 0.10901(10) 0.54654(7) 0.0315(3) Uani 1 1 d
N22 N 0.33456(9) 0.10189(8) 0.47551(6) 0.0289(2) Uani 1 1 d
C23 C 0.35030(14) 0.05717(11) 0.62671(8) 0.0407(3) Uani 1 1 d
H23A H 0.3924(16) 0.0624(14) 0.6755(11) 0.052(4) Uiso 1 1 d
C24 C 0.25860(15) 0.00082(11) 0.63407(9) 0.0445(3) Uani 1 1 d
H24A H 0.2322(17) -0.0330(14) 0.6879(11) 0.054(4) Uiso 1 1 d
C25 C 0.20566(14) -0.00497(10) 0.56152(9) 0.0388(3) Uani 1 1 d
H25A H 0.1397(15) -0.0408(13) 0.5636(9) 0.041(4) Uiso 1 1 d
C26 C 0.24903(11) 0.04402(9) 0.48372(8) 0.0308(3) Uani 1 1 d
C27 C 0.19671(11) 0.03400(10) 0.40392(8) 0.0335(3) Uani 1 1 d
N28 N 0.23147(11) 0.09365(9) 0.33168(7) 0.0349(2) Uani 1 1 d
H28N H 0.2825(16) 0.1305(14) 0.3341(10) 0.042(4) Uiso 1 1 d
C29 C 0.19123(13) 0.08749(12) 0.25034(9) 0.0381(3) Uani 1 1 d
H29A H 0.1907(15) 0.1566(14) 0.2079(10) 0.046(4) Uiso 1 1 d
H29B H 0.0983(16) 0.0853(12) 0.2547(9) 0.041(4) Uiso 1 1 d
C30 C 0.28171(12) -0.01429(11) 0.22236(8) 0.0357(3) Uani 1 1 d
H30A H 0.3642(15) 0.0020(12) 0.2012(9) 0.040(4) Uiso 1 1 d
H30B H 0.3043(14) -0.0813(13) 0.2733(10) 0.041(4) Uiso 1 1 d
N31 N 0.22011(9) -0.03758(8) 0.15409(6) 0.0310(2) Uani 1 1 d
C32 C 0.32199(12) -0.10034(11) 0.10382(8) 0.0340(3) Uani 1 1 d
H32A H 0.3611(15) -0.1811(14) 0.1372(10) 0.047(4) Uiso 1 1 d
H32B H 0.3939(15) -0.0655(12) 0.0935(9) 0.037(4) Uiso 1 1 d
C33 C 0.27013(14) -0.10042(10) 0.01964(8) 0.0351(3) Uani 1 1 d
H33A H 0.3414(15) -0.1519(13) -0.0072(9) 0.040(4) Uiso 1 1 d
H33B H 0.1921(15) -0.1272(12) 0.0276(9) 0.037(4) Uiso 1 1 d
N34 N 0.23198(11) 0.00979(9) -0.03765(6) 0.0332(2) Uani 1 1 d
H34N H 0.1546(15) 0.0560(13) -0.0340(9) 0.035(4) Uiso 1 1 d
C35 C 0.31019(11) 0.04372(10) -0.09785(7) 0.0313(3) Uani 1 1 d
C36 C 0.25016(11) 0.15953(10) -0.15259(7) 0.0295(2) Uani 1 1 d
N37 N 0.12538(9) 0.21420(8) -0.13614(6) 0.0289(2) Uani 1 1 d
C38 C 0.32223(12) 0.20282(11) -0.21895(8) 0.0336(3) Uani 1 1 d
H38A H 0.4126(15) 0.1624(12) -0.2265(9) 0.037(4) Uiso 1 1 d
C39 C 0.26006(13) 0.30381(11) -0.27360(8) 0.0346(3) Uani 1 1 d
H39A H 0.3043(14) 0.3347(12) -0.3202(10) 0.037(4) Uiso 1 1 d
C40 C 0.12964(12) 0.35973(11) -0.25910(7) 0.0324(3) Uani 1 1 d
H40A H 0.0839(15) 0.4294(14) -0.2956(10) 0.042(4) Uiso 1 1 d
C41 C 0.06730(11) 0.31324(9) -0.18819(7) 0.0282(2) Uani 1 1 d
C42 C -0.07135(11) 0.37540(10) -0.16711(7) 0.0287(2) Uani 1 1 d
N43 N -0.11890(10) 0.33377(9) -0.09356(6) 0.0299(2) Uani 1 1 d
H43N H -0.0668(15) 0.2759(14) -0.0594(10) 0.041(4) Uiso 1 1 d
C44 C -0.25256(11) 0.38593(11) -0.06695(8) 0.0323(3) Uani 1 1 d
H44A H -0.3061(14) 0.3372(12) -0.0684(9) 0.039(4) Uiso 1 1 d
H44B H -0.2910(14) 0.4573(13) -0.1124(9) 0.039(4) Uiso 1 1 d
C45 C -0.25640(12) 0.40787(11) 0.02007(8) 0.0327(3) Uani 1 1 d
H45A H -0.3528(16) 0.4308(13) 0.0369(9) 0.043(4) Uiso 1 1 d
H45B H -0.2110(14) 0.3383(13) 0.0601(9) 0.036(3) Uiso 1 1 d
C46 C -0.28426(18) 0.60477(13) -0.01212(11) 0.0529(4) Uani 1 1 d
H46A H -0.2395(18) 0.6647(16) -0.0131(12) 0.064(5) Uiso 1 1 d
H46B H -0.3078(18) 0.6123(15) -0.0715(12) 0.063(5) Uiso 1 1 d
H46C H -0.368(2) 0.6211(16) 0.0238(12) 0.068(5) Uiso 1 1 d
C47 C 0.56997(15) 0.44411(16) 0.26385(10) 0.0510(4) Uani 1 1 d
H47A H 0.6274(19) 0.3643(17) 0.2682(12) 0.065(5) Uiso 1 1 d
H47B H 0.5219(17) 0.4736(15) 0.2089(12) 0.058(5) Uiso 1 1 d
H47C H 0.629(2) 0.4938(16) 0.2676(12) 0.070(5) Uiso 1 1 d
C48 C 0.12766(15) -0.09959(13) 0.19014(10) 0.0448(3) Uani 1 1 d
H48A H 0.0633(16) -0.0588(14) 0.2266(10) 0.047(4) Uiso 1 1 d
H48B H 0.0793(17) -0.1083(14) 0.1433(11) 0.058(5) Uiso 1 1 d
H48C H 0.1764(18) -0.1751(16) 0.2272(12) 0.062(5) Uiso 1 1 d
O1W O 0.35719(11) 0.30628(9) 0.27995(7) 0.0492(3) Uani 1 1 d
H1W1 H 0.3890(19) 0.3524(17) 0.3004(12) 0.067(5) Uiso 1 1 d
H1W2 H 0.274(3) 0.341(2) 0.2678(18) 0.120(10) Uiso 1 1 d
O2W O 0.00444(10) 0.13956(8) 0.05370(6) 0.0420(2) Uani 1 1 d
H2W1 H -0.0633(19) 0.1379(15) 0.0902(12) 0.058(5) Uiso 1 1 d
H2W2 H 0.075(2) 0.0983(16) 0.0831(12) 0.062(5) Uiso 1 1 d
O3W O -0.19021(10) 0.15051(9) 0.17455(6) 0.0417(2) Uani 1 1 d
H3W1 H -0.1713(19) 0.1877(16) 0.2076(12) 0.064(5) Uiso 1 1 d
H3W2 H -0.286(2) 0.1763(15) 0.1706(11) 0.058(5) Uiso 1 1 d
O4W O 0.53696(11) 0.21855(11) 0.15580(9) 0.0611(3) Uani 1 1 d
H4W1 H 0.479(2) 0.237(2) 0.1989(15) 0.090(7) Uiso 1 1 d
H4W2 H 0.532(2) 0.151(2) 0.1518(14) 0.086(7) Uiso 1 1 d

loop_
_atom_site_aniso_label
_atom_site_aniso_U_11
_atom_site_aniso_U_22
_atom_site_aniso_U_33
_atom_site_aniso_U_23
_atom_site_aniso_U_13
_atom_site_aniso_U_12
O1 0.0361(5) 0.0550(6) 0.0532(6) -0.0255(5) -0.0027(4) -0.0189(4)
O2 0.0535(5) 0.0503(5) 0.0272(5) -0.0049(4) -0.0082(4) -0.0254(4)
O3 0.0491(6) 0.0680(7) 0.0420(5) -0.0173(5) -0.0103(4) -0.0207(5)
O4 0.0463(5) 0.0529(6) 0.0571(6) -0.0201(5) 0.0057(4) -0.0282(5)
O5 0.0336(5) 0.0379(5) 0.0565(6) -0.0107(4) 0.0067(4) -0.0054(4)
O6 0.0363(5) 0.0404(5) 0.0297(4) 0.0034(4) -0.0047(3) -0.0079(4)
N1 0.0371(5) 0.0340(5) 0.0277(5) -0.0067(4) -0.0034(4) -0.0076(4)
C2 0.0430(7) 0.0455(8) 0.0326(7) -0.0164(6) -0.0031(6) -0.0054(6)
C3 0.0369(7) 0.0500(8) 0.0329(7) -0.0173(6) -0.0050(5) -0.0083(6)
N4 0.0380(6) 0.0420(6) 0.0341(6) -0.0131(5) -0.0072(4) -0.0122(5)
C5 0.0252(6) 0.0348(6) 0.0407(7) -0.0145(5) -0.0046(5) -0.0044(5)
C6 0.0224(5) 0.0285(6) 0.0364(6) -0.0107(5) -0.0017(4) -0.0040(4)
N7 0.0257(5) 0.0287(5) 0.0289(5) -0.0070(4) -0.0026(4) -0.0063(4)
C8 0.0242(6) 0.0300(6) 0.0475(7) -0.0123(5) 0.0040(5) -0.0081(5)
C9 0.0299(6) 0.0298(6) 0.0366(7) -0.0055(5) 0.0080(5) -0.0068(5)
C10 0.0296(6) 0.0306(6) 0.0285(6) -0.0062(5) 0.0017(5) -0.0047(5)
C11 0.0231(5) 0.0268(6) 0.0267(5) -0.0060(4) -0.0011(4) -0.0036(4)
C12 0.0264(5) 0.0303(6) 0.0259(6) -0.0068(4) -0.0016(4) -0.0058(5)
N13 0.0279(5) 0.0327(5) 0.0256(5) -0.0068(4) -0.0006(4) -0.0109(4)
C14 0.0336(6) 0.0300(6) 0.0384(7) -0.0093(5) 0.0022(5) -0.0111(5)
C15 0.0367(7) 0.0378(7) 0.0393(7) -0.0068(5) 0.0048(5) -0.0172(6)
N16 0.0273(5) 0.0419(6) 0.0334(5) -0.0136(4) 0.0048(4) -0.0126(4)
C17 0.0327(6) 0.0429(7) 0.0412(7) -0.0131(6) -0.0023(5) -0.0161(6)
C18 0.0271(6) 0.0430(7) 0.0503(8) -0.0127(6) -0.0019(6) -0.0115(5)
N19 0.0306(5) 0.0392(6) 0.0372(6) -0.0111(5) -0.0033(4) -0.0122(4)
C20 0.0279(6) 0.0357(6) 0.0360(7) -0.0121(5) -0.0052(5) -0.0022(5)
C21 0.0296(6) 0.0297(6) 0.0309(6) -0.0089(5) -0.0009(5) -0.0017(5)
N22 0.0256(5) 0.0279(5) 0.0306(5) -0.0085(4) 0.0011(4) -0.0038(4)
C23 0.0494(8) 0.0375(7) 0.0299(6) -0.0083(5) -0.0012(6) -0.0060(6)
C24 0.0592(9) 0.0352(7) 0.0341(7) -0.0043(6) 0.0109(6) -0.0130(6)
C25 0.0422(7) 0.0296(6) 0.0432(7) -0.0084(5) 0.0095(6) -0.0116(6)
C26 0.0285(6) 0.0257(6) 0.0361(6) -0.0091(5) 0.0039(5) -0.0052(5)
C27 0.0280(6) 0.0328(6) 0.0410(7) -0.0145(5) 0.0033(5) -0.0075(5)
N28 0.0346(5) 0.0400(6) 0.0344(6) -0.0136(5) 0.0001(4) -0.0139(5)
C29 0.0367(7) 0.0401(7) 0.0367(7) -0.0131(6) -0.0071(5) -0.0065(6)
C30 0.0319(6) 0.0411(7) 0.0329(6) -0.0118(5) -0.0058(5) -0.0062(5)
N31 0.0304(5) 0.0335(5) 0.0298(5) -0.0076(4) -0.0024(4) -0.0105(4)
C32 0.0329(6) 0.0312(6) 0.0342(6) -0.0071(5) -0.0038(5) -0.0047(5)
C33 0.0426(7) 0.0295(6) 0.0323(6) -0.0068(5) -0.0017(5) -0.0099(5)
N34 0.0341(6) 0.0308(5) 0.0300(5) -0.0055(4) 0.0000(4) -0.0050(5)
C35 0.0315(6) 0.0322(6) 0.0320(6) -0.0106(5) -0.0011(5) -0.0098(5)
C36 0.0319(6) 0.0326(6) 0.0264(6) -0.0096(5) -0.0007(4) -0.0111(5)
N37 0.0321(5) 0.0308(5) 0.0253(5) -0.0077(4) -0.0003(4) -0.0112(4)
C38 0.0331(6) 0.0409(7) 0.0301(6) -0.0122(5) 0.0022(5) -0.0137(5)
C39 0.0411(7) 0.0422(7) 0.0248(6) -0.0084(5) 0.0043(5) -0.0195(6)
C40 0.0399(6) 0.0333(6) 0.0248(6) -0.0059(5) -0.0013(5) -0.0131(5)
C41 0.0337(6) 0.0302(6) 0.0231(5) -0.0069(4) -0.0029(4) -0.0122(5)
C42 0.0332(6) 0.0300(6) 0.0246(5) -0.0052(5) -0.0048(4) -0.0121(5)
N43 0.0308(5) 0.0300(5) 0.0254(5) -0.0036(4) -0.0018(4) -0.0067(4)
C44 0.0279(6) 0.0359(7) 0.0319(6) -0.0064(5) -0.0029(5) -0.0092(5)
C45 0.0282(6) 0.0389(7) 0.0279(6) -0.0036(5) 0.0014(5) -0.0098(5)
C46 0.0619(10) 0.0377(8) 0.0495(9) -0.0072(7) -0.0107(8) -0.0026(7)
C47 0.0396(7) 0.0690(11) 0.0462(9) -0.0190(8) 0.0146(6) -0.0183(8)
C48 0.0479(8) 0.0451(8) 0.0456(8) -0.0088(7) 0.0057(7) -0.0232(7)
O1W 0.0384(5) 0.0497(6) 0.0636(7) -0.0272(5) -0.0025(5) -0.0080(5)
O2W 0.0357(5) 0.0490(6) 0.0305(5) -0.0028(4) 0.0014(4) -0.0040(4)
O3W 0.0422(5) 0.0541(6) 0.0350(5) -0.0152(4) 0.0050(4) -0.0211(5)
O4W 0.0464(6) 0.0660(8) 0.0784(8) -0.0368(7) 0.0039(6) -0.0135(5)

loop_
_atom_type_symbol
_atom_type_description
_atom_type_scat_dispersion_real
_atom_type_scat_dispersion_imag
_atom_type_scat_source
C C 0.0181 0.0091 'International Tables Vol C Tables 4.2.6.8 and 6.1.1.4'
H H 0.0000 0.0000 'International Tables Vol C Tables 4.2.6.8 and 6.1.1.4'
N N 0.0311 0.0180 'International Tables Vol C Tables 4.2.6.8 and 6.1.1.4'
O O 0.0492 0.0322 'International Tables Vol C Tables 4.2.6.8 and 6.1.1.4'

loop_
_geom_angle_atom_site_label_1
_geom_angle_atom_site_label_2
_geom_angle_atom_site_label_3
_geom_angle
C46 N1 C45 110.86(11)
C46 N1 C2 109.91(11)
C45 N1 C2 110.83(10)
N1 C2 C3 112.58(11)
N1 C2 H2A 111.2(9)
C3 C2 H2A 108.4(9)
N1 C2 H2B 105.6(10)
C3 C2 H2B 109.5(10)
H2A C2 H2B 109.5(14)
N4 C3 C2 111.49(11)
N4 C3 H3A 109.6(9)
C2 C3 H3A 111.0(9)
N4 C3 H3B 107.1(10)
C2 C3 H3B 108.0(10)
H3A C3 H3B 109.6(13)
C5 N4 C3 123.99(11)
C5 N4 H4N 118.4(11)
C3 N4 H4N 117.3(11)
O1 C5 N4 124.37(12)
O1 C5 C6 119.77(12)
N4 C5 C6 115.86(10)
N7 C6 C8 122.93(11)
N7 C6 C5 117.21(10)
C8 C6 C5 119.85(11)
C11 N7 C6 117.48(10)
C9 C8 C6 119.10(11)
C9 C8 H8A 122.1(10)
C6 C8 H8A 118.7(10)
C8 C9 C10 118.68(11)
C8 C9 H9A 121.0(8)
C10 C9 H9A 120.2(8)
C9 C10 C11 118.58(11)
C9 C10 H10A 122.1(9)
C11 C10 H10A 119.4(9)
N7 C11 C10 123.23(10)
N7 C11 C12 117.45(10)
C10 C11 C12 119.32(10)
O2 C12 N13 124.36(11)
O2 C12 C11 120.82(10)
N13 C12 C11 114.82(10)
C12 N13 C14 122.89(10)
C12 N13 H13N 118.2(10)
C14 N13 H13N 118.9(9)
N13 C14 C15 112.75(10)
N13 C14 H14A 106.8(9)
C15 C14 H14A 112.9(9)
N13 C14 H14B 110.4(9)
C15 C14 H14B 106.7(9)
H14A C14 H14B 107.3(12)
N16 C15 C14 114.82(10)
N16 C15 H15A 105.5(9)
C14 C15 H15A 109.6(9)
N16 C15 H15B 109.9(9)
C14 C15 H15B 106.7(9)
H15A C15 H15B 110.4(12)
C15 N16 C47 107.29(11)
C15 N16 C17 111.58(10)
C47 N16 C17 110.47(11)
N16 C17 C18 113.25(11)
N16 C17 H17A 107.4(8)
C18 C17 H17A 108.6(8)
N16 C17 H17B 109.8(8)
C18 C17 H17B 108.3(9)
H17A C17 H17B 109.6(12)
N19 C18 C17 113.59(10)
N19 C18 H18A 107.2(9)
C17 C18 H18A 112.1(9)
N19 C18 H18B 105.0(9)
C17 C18 H18B 109.1(9)
H18A C18 H18B 109.6(13)
C20 N19 C18 122.32(11)
C20 N19 H19N 118.9(10)
C18 N19 H19N 118.7(10)
O3 C20 N19 124.14(12)
O3 C20 C21 120.94(12)
N19 C20 C21 114.93(10)
N22 C21 C23 122.96(12)
N22 C21 C20 117.72(10)
C23 C21 C20 119.32(11)
C26 N22 C21 117.34(10)
C24 C23 C21 118.87(12)
C24 C23 H23A 122.4(10)
C21 C23 H23A 118.7(10)
C25 C24 C23 118.78(12)
C25 C24 H24A 120.4(10)
C23 C24 H24A 120.8(10)
C24 C25 C26 118.61(12)
C24 C25 H25A 121.7(9)
C26 C25 H25A 119.7(9)
N22 C26 C25 123.28(11)
N22 C26 C27 117.45(10)
C25 C26 C27 119.26(11)
O4 C27 N28 123.49(12)
O4 C27 C26 120.82(11)
N28 C27 C26 115.68(10)
C27 N28 C29 120.79(11)
C27 N28 H28N 118.6(11)
C29 N28 H28N 120.4(11)
N28 C29 C30 111.89(10)
N28 C29 H29A 108.9(9)
C30 C29 H29A 110.3(9)
N28 C29 H29B 108.6(9)
C30 C29 H29B 110.2(9)
H29A C29 H29B 106.8(12)
N31 C30 C29 111.09(10)
N31 C30 H30A 109.0(9)
C29 C30 H30A 107.7(9)
N31 C30 H30B 111.1(8)
C29 C30 H30B 109.2(8)
H30A C30 H30B 108.6(12)
C48 N31 C32 110.92(10)
C48 N31 C30 109.83(10)
C32 N31 C30 110.38(9)
N31 C32 C33 113.10(10)
N31 C32 H32A 110.0(9)
C33 C32 H32A 108.7(9)
N31 C32 H32B 107.6(8)
C33 C32 H32B 109.3(8)
H32A C32 H32B 108.0(12)
N34 C33 C32 112.47(10)
N34 C33 H33A 108.7(8)
C32 C33 H33A 108.2(8)
N34 C33 H33B 107.7(8)
C32 C33 H33B 111.2(8)
H33A C33 H33B 108.5(12)
C35 N34 C33 123.21(11)
C35 N34 H34N 117.0(10)
C33 N34 H34N 119.8(10)
O5 C35 N34 124.87(12)
O5 C35 C36 120.17(11)
N34 C35 C36 114.94(10)
N37 C36 C38 123.08(11)
N37 C36 C35 116.94(10)
C38 C36 C35 119.91(11)
C41 N37 C36 117.66(10)
C39 C38 C36 118.65(12)
C39 C38 H38A 121.2(9)
C36 C38 H38A 120.1(9)
C38 C39 C40 118.92(11)
C38 C39 H39A 121.3(9)
C40 C39 H39A 119.8(9)
C39 C40 C41 118.54(11)
C39 C40 H40A 121.0(9)
C41 C40 H40A 120.4(9)
N37 C41 C40 122.99(11)
N37 C41 C42 116.98(10)
C40 C41 C42 120.03(10)
O6 C42 N43 123.14(11)
O6 C42 C41 119.81(10)
N43 C42 C41 117.05(10)
C42 N43 C44 121.90(10)
C42 N43 H43N 118.4(10)
C44 N43 H43N 119.6(10)
N43 C44 C45 112.78(10)
N43 C44 H44A 108.4(9)
C45 C44 H44A 110.5(8)
N43 C44 H44B 106.4(8)
C45 C44 H44B 112.3(8)
H44A C44 H44B 106.2(12)
N1 C45 C44 112.93(10)
N1 C45 H45A 111.5(9)
C44 C45 H45A 106.6(8)
N1 C45 H45B 109.1(8)
C44 C45 H45B 109.0(8)
H45A C45 H45B 107.6(12)
N1 C46 H46A 111.0(10)
N1 C46 H46B 110.1(11)
H46A C46 H46B 107.0(15)
N1 C46 H46C 110.4(11)
H46A C46 H46C 107.9(15)
H46B C46 H46C 110.3(15)
N16 C47 H47A 109.9(11)
N16 C47 H47B 109.1(10)
H47A C47 H47B 109.5(15)
N16 C47 H47C 109.5(11)
H47A C47 H47C 109.7(15)
H47B C47 H47C 109.2(15)
N31 C48 H48A 110.0(9)
N31 C48 H48B 109.5(10)
H48A C48 H48B 109.3(14)
N31 C48 H48C 110.6(10)
H48A C48 H48C 106.8(14)
H48B C48 H48C 110.7(14)
H1W1 O1W H1W2 107(2)
H2W1 O2W H2W2 105.0(16)
H3W1 O3W H3W2 104.9(16)
H4W1 O4W H4W2 104(2)

loop_
_geom_bond_atom_site_label_1
_geom_bond_atom_site_label_2
_geom_bond_distance
O1 C5 1.2354(15)
O2 C12 1.2278(14)
O3 C20 1.2279(15)
O4 C27 1.2278(15)
O5 C35 1.2346(15)
O6 C42 1.2448(14)
N1 C46 1.4596(18)
N1 C45 1.4600(16)
N1 C2 1.4619(16)
C2 C3 1.5204(19)
C2 H2A 1.000(17)
C2 H2B 1.028(19)
C3 N4 1.4572(16)
C3 H3A 0.971(16)
C3 H3B 0.985(17)
N4 C5 1.3320(18)
N4 H4N 0.852(17)
C5 C6 1.5056(17)
C6 N7 1.3389(15)
C6 C8 1.3855(18)
N7 C11 1.3368(15)
C8 C9 1.3789(19)
C8 H8A 0.925(17)
C9 C10 1.3822(18)
C9 H9A 0.960(15)
C10 C11 1.3897(17)
C10 H10A 0.977(16)
C11 C12 1.5087(16)
C12 N13 1.3363(15)
N13 C14 1.4464(15)
N13 H13N 0.821(15)
C14 C15 1.5187(17)
C14 H14A 0.944(15)
C14 H14B 0.998(17)
C15 N16 1.4676(17)
C15 H15A 1.027(16)
C15 H15B 1.020(16)
N16 C47 1.4681(17)
N16 C17 1.4711(16)
C17 C18 1.5177(19)
C17 H17A 1.006(15)
C17 H17B 1.009(16)
C18 N19 1.4519(16)
C18 H18A 0.974(17)
C18 H18B 0.973(16)
N19 C20 1.3361(17)
N19 H19N 0.837(16)
C20 C21 1.5072(18)
C21 N22 1.3374(15)
C21 C23 1.3890(18)
N22 C26 1.3371(15)
C23 C24 1.381(2)
C23 H23A 0.969(17)
C24 C25 1.377(2)
C24 H24A 0.946(18)
C25 C26 1.3898(18)
C25 H25A 0.955(16)
C26 C27 1.5043(17)
C27 N28 1.3390(17)
N28 C29 1.4532(16)
N28 H28N 0.841(17)
C29 C30 1.5209(18)
C29 H29A 0.987(17)
C29 H29B 0.998(16)
C30 N31 1.4726(15)
C30 H30A 0.989(15)
C30 H30B 1.020(15)
N31 C48 1.4685(17)
N31 C32 1.4695(16)
C32 C33 1.5188(17)
C32 H32A 1.020(16)
C32 H32B 0.993(15)
C33 N34 1.4511(16)
C33 H33A 0.995(16)
C33 H33B 0.989(15)
N34 C35 1.3254(16)
N34 H34N 0.861(16)
C35 C36 1.5065(17)
C36 N37 1.3377(15)
C36 C38 1.3903(17)
N37 C41 1.3353(15)
C38 C39 1.3796(19)
C38 H38A 0.955(15)
C39 C40 1.3833(18)
C39 H39A 0.937(15)
C40 C41 1.3941(17)
C40 H40A 0.951(16)
C41 C42 1.5040(17)
C42 N43 1.3245(15)
N43 C44 1.4570(15)
N43 H43N 0.868(16)
C44 C45 1.5127(17)
C44 H44A 0.984(15)
C44 H44B 1.018(15)
C45 H45A 1.013(16)
C45 H45B 0.974(15)
C46 H46A 1.03(2)
C46 H46B 0.993(19)
C46 H46C 1.02(2)
C47 H47A 1.01(2)
C47 H47B 0.992(18)
C47 H47C 1.05(2)
C48 H48A 0.987(17)
C48 H48B 1.001(18)
C48 H48C 1.011(19)
O1W H1W1 0.91(2)
O1W H1W2 0.87(3)
O2W H2W1 0.90(2)
O2W H2W2 0.87(2)
O3W H3W1 0.88(2)
O3W H3W2 0.97(2)
O4W H4W1 0.93(3)
O4W H4W2 0.92(2)

loop_
_geom_hbond_atom_site_label_D
_geom_hbond_atom_site_label_H
_geom_hbond_atom_site_label_A
_geom_hbond_distance_DH
_geom_hbond_distance_HA
_geom_hbond_distance_DA
_geom_hbond_angle_DHA
_geom_hbond_site_symmetry_A
_geom_hbond_publ_flag
N4 H4N O6 0.852(17) 2.110(17) 2.9202(15) 158.6(15) 2_565 yes
N13 H13N O6 0.821(15) 2.132(15) 2.9067(14) 157.3(13) 2_565 yes
N19 H19N O1W 0.837(16) 2.485(16) 3.1870(16) 142.0(13) . yes
N28 H28N O1W 0.841(17) 2.587(17) 3.3456(16) 150.8(14) . yes
C30 H30A O5 0.989(15) 2.631(16) 3.5878(16) 162.9(12) 2_655 yes
C32 H32B O5 0.993(15) 2.541(15) 3.5068(16) 164.0(11) 2_655 yes
C33 H33B O2W 0.989(15) 2.629(15) 3.4710(17) 143.0(11) 2 yes
N34 H34N O2W 0.861(16) 2.264(16) 3.0134(15) 145.5(12) . yes
C40 H40A N7 0.951(16) 2.633(16) 3.5796(16) 173.8(12) 2_565 yes
N43 H43N O2W 0.868(16) 2.199(17) 3.0310(14) 160.4(14) . yes
C45 H45B O3W 0.974(15) 2.633(15) 3.5470(16) 156.2(11) . yes
C47 H47A O1 1.01(2) 2.61(2) 3.414(2) 136.4(14) 1_655 yes
O1W H1W1 N16 0.91(2) 1.94(2) 2.8518(15) 172.8(18) . yes
O1W H1W2 O6 0.87(3) 2.47(3) 3.1541(14) 136(2) 2_565 yes
O2W H2W1 O3W 0.90(2) 1.86(2) 2.7540(13) 169.3(17) . yes
O2W H2W2 N31 0.87(2) 2.09(2) 2.9258(14) 163.1(17) . yes
O3W H3W1 O1 0.88(2) 1.88(2) 2.7600(13) 174.8(18) . yes
O3W H3W2 O4W 0.97(2) 1.80(2) 2.7755(15) 175.1(16) 1_455 yes
O4W H4W1 O1W 0.93(3) 1.96(3) 2.8779(17) 169(2) . yes
O4W H4W2 O5 0.92(2) 1.97(3) 2.8327(16) 157(2) 2_655 yes

loop_
_geom_torsion_atom_site_label_1
_geom_torsion_atom_site_label_2
_geom_torsion_atom_site_label_3
_geom_torsion_atom_site_label_4
_geom_torsion
C46 N1 C2 C3 -159.63(13)
C45 N1 C2 C3 77.49(14)
N1 C2 C3 N4 -175.21(11)
C2 C3 N4 C5 87.53(16)
C3 N4 C5 O1 2.5(2)
C3 N4 C5 C6 -178.23(11)
O1 C5 C6 N7 -178.73(10)
N4 C5 C6 N7 1.98(15)
O1 C5 C6 C8 2.31(17)
N4 C5 C6 C8 -176.98(11)
C8 C6 N7 C11 0.12(16)
C5 C6 N7 C11 -178.79(10)
N7 C6 C8 C9 -0.91(17)
C5 C6 C8 C9 177.98(10)
C6 C8 C9 C10 0.83(17)
C8 C9 C10 C11 -0.03(17)
C6 N7 C11 C10 0.75(16)
C6 N7 C11 C12 -179.33(9)
C9 C10 C11 N7 -0.80(17)
C9 C10 C11 C12 179.28(10)
N7 C11 C12 O2 -176.99(11)
C10 C11 C12 O2 2.94(17)
N7 C11 C12 N13 3.75(15)
C10 C11 C12 N13 -176.33(10)
O2 C12 N13 C14 2.27(18)
C11 C12 N13 C14 -178.50(10)
C12 N13 C14 C15 125.45(12)
N13 C14 C15 N16 -50.54(15)
C14 C15 N16 C47 177.07(12)
C14 C15 N16 C17 -61.80(14)
C15 N16 C17 C18 166.60(10)
C47 N16 C17 C18 -74.15(14)
N16 C17 C18 N19 -70.45(15)
C17 C18 N19 C20 -100.62(14)
C18 N19 C20 O3 4.91(19)
C18 N19 C20 C21 -174.82(10)
O3 C20 C21 N22 178.12(11)
N19 C20 C21 N22 -2.13(15)
O3 C20 C21 C23 -2.08(18)
N19 C20 C21 C23 177.66(11)
C23 C21 N22 C26 1.64(17)
C20 C21 N22 C26 -178.58(10)
N22 C21 C23 C24 -3.74(19)
C20 C21 C23 C24 176.48(11)
C21 C23 C24 C25 2.0(2)
C23 C24 C25 C26 1.46(19)
C21 N22 C26 C25 2.16(17)
C21 N22 C26 C27 -178.84(10)
C24 C25 C26 N22 -3.73(19)
C24 C25 C26 C27 177.29(11)
N22 C26 C27 O4 174.71(11)
C25 C26 C27 O4 -6.25(17)
N22 C26 C27 N28 -6.23(15)
C25 C26 C27 N28 172.81(11)
O4 C27 N28 C29 -3.34(19)
C26 C27 N28 C29 177.62(10)
C27 N28 C29 C30 -81.91(15)
N28 C29 C30 N31 163.76(11)
C29 C30 N31 C48 -81.55(14)
C29 C30 N31 C32 155.85(11)
C48 N31 C32 C33 73.47(13)
C30 N31 C32 C33 -164.57(10)
N31 C32 C33 N34 66.86(14)
C32 C33 N34 C35 97.14(14)
C33 N34 C35 O5 -0.48(19)
C33 N34 C35 C36 177.86(10)
O5 C35 C36 N37 177.09(11)
N34 C35 C36 N37 -1.33(15)
O5 C35 C36 C38 -0.17(17)
N34 C35 C36 C38 -178.59(11)
C38 C36 N37 C41 2.30(16)
C35 C36 N37 C41 -174.87(10)
N37 C36 C38 C39 -4.03(18)
C35 C36 C38 C39 173.06(10)
C36 C38 C39 C40 1.76(18)
C38 C39 C40 C41 1.88(17)
C36 N37 C41 C40 1.67(16)
C36 N37 C41 C42 -177.96(9)
C39 C40 C41 N37 -3.76(17)
C39 C40 C41 C42 175.86(10)
N37 C41 C42 O6 -172.88(10)
C40 C41 C42 O6 7.49(16)
N37 C41 C42 N43 7.91(15)
C40 C41 C42 N43 -171.73(10)
O6 C42 N43 C44 1.71(17)
C41 C42 N43 C44 -179.10(10)
C42 N43 C44 C45 -127.77(12)
C46 N1 C45 C44 78.18(14)
C2 N1 C45 C44 -159.48(10)
N43 C44 C45 N1 67.14(13)
